data_7705969
loop_
_publ_author_name
'Cheng, Ming-Chuan'
'Lee, Gene-Hsiang'
'Lin, Tien-Sung'
'Liu, Yu-Chiao'
'Chiang, Ming-Hsi'
'Peng, Shie-Ming'

_publ_section_title
;
 A new series of heteronuclear metal strings,
 MRhRh(dpa)<sub>4</sub>Cl<sub>2</sub> and
 MRhRhM(dpa)<sub>4</sub>X<sub>2</sub>, from the reactions of
 Rh<sub>2</sub>(dpa)<sub>4</sub> with metal ions of group 7 to group 12.
;
_journal_issue 2
_journal_name_full 'Dalton transactions (Cambridge, England : 2003)'
_journal_page_first 520
_journal_page_last 534
_journal_paper_doi 10.1039/d0dt03311a
_journal_volume 50
_journal_year 2021
_chemical_formula_sum 'C42 H36 Cl4 N12 Rh2'
_chemical_formula_weight 1056.45
_space_group_crystal_system orthorhombic
_space_group_IT_number 60
_space_group_name_Hall '-P 2n 2ab'
_space_group_name_H-M_alt 'P b c n'
_atom_sites_solution_hydrogens geom
_audit_creation_method SHELXL-2018/3
_audit_update_record
;
2020-09-21 deposited with the CCDC.	2020-12-03 downloaded from the CCDC.
;
_cell_angle_alpha 90
_cell_angle_beta 90
_cell_angle_gamma 90
_cell_formula_units_Z 4
_cell_length_a 22.5312(13)
_cell_length_b 9.2175(5)
_cell_length_c 19.9260(12)
_cell_measurement_reflns_used 4836
_cell_measurement_temperature 150(2)
_cell_measurement_theta_max 26.69
_cell_measurement_theta_min 2.60
_cell_volume 4138.3(4)
_computing_cell_refinement 'Bruker SAINT'
_computing_data_collection 'Bruker SMART'
_computing_data_reduction 'Bruker SAINT'
_computing_molecular_graphics 'Bruker SHELXTL'
_computing_publication_material 'Bruker SHELXTL'
_computing_structure_refinement 'SHELXL-2018/3 (Sheldrick, 2018)'
_computing_structure_solution 'Bruker SHELXTL'
_diffrn_ambient_temperature 150(2)
_diffrn_measured_fraction_theta_full 0.998
_diffrn_measured_fraction_theta_max 0.997
_diffrn_measurement_device_type 'BRUKER SMART APEXCCD area detector'
_diffrn_measurement_method 'omega scans'
_diffrn_radiation_type MoK\a
_diffrn_radiation_wavelength 0.71073
_diffrn_reflns_av_R_equivalents 0.0436
_diffrn_reflns_av_unetI/netI 0.0335
_diffrn_reflns_Laue_measured_fraction_full 0.998
_diffrn_reflns_Laue_measured_fraction_max 0.997
_diffrn_reflns_limit_h_max 21
_diffrn_reflns_limit_h_min -29
_diffrn_reflns_limit_k_max 11
_diffrn_reflns_limit_k_min -10
_diffrn_reflns_limit_l_max 25
_diffrn_reflns_limit_l_min -25
_diffrn_reflns_number 22488
_diffrn_reflns_point_group_measured_fraction_full 0.998
_diffrn_reflns_point_group_measured_fraction_max 0.997
_diffrn_reflns_theta_full 25.242
_diffrn_reflns_theta_max 27.499
_diffrn_reflns_theta_min 1.808
_exptl_absorpt_coefficient_mu 1.105
_exptl_absorpt_correction_T_max 0.7456
_exptl_absorpt_correction_T_min 0.5266
_exptl_absorpt_correction_type multi-scan
_exptl_absorpt_process_details 'Bruker SADABS'
_exptl_crystal_colour green
_exptl_crystal_density_diffrn 1.696
_exptl_crystal_density_meas ?
_exptl_crystal_description block
_exptl_crystal_F_000 2120
_exptl_crystal_size_max 0.400
_exptl_crystal_size_mid 0.200
_exptl_crystal_size_min 0.100
_refine_diff_density_max 0.578
_refine_diff_density_min -0.457
_refine_diff_density_rms 0.077
_refine_ls_extinction_method none
_refine_ls_goodness_of_fit_ref 1.030
_refine_ls_hydrogen_treatment constr
_refine_ls_matrix_type full
_refine_ls_number_parameters 271
_refine_ls_number_reflns 4733
_refine_ls_number_restraints 0
_refine_ls_restrained_S_all 1.030
_refine_ls_R_factor_all 0.0395
_refine_ls_R_factor_gt 0.0298
_refine_ls_shift/su_max 0.001
_refine_ls_shift/su_mean 0.000
_refine_ls_structure_factor_coef Fsqd
_refine_ls_weighting_details 'w=1/[\s^2^(Fo^2^)+(0.0262P)^2^+3.0685P] where P=(Fo^2^+2Fc^2^)/3'
_refine_ls_weighting_scheme calc
_refine_ls_wR_factor_gt 0.0638
_refine_ls_wR_factor_ref 0.0673
_reflns_Friedel_coverage 0.000
_reflns_number_gt 3985
_reflns_number_total 4733
_reflns_threshold_expression 'I > 2\s(I)'
_cod_data_source_file d0dt03311a2.cif
_cod_data_source_block ic17158
_cod_depositor_comments
;
The following automatic conversions were performed:

data item '_exptl_crystal_density_meas' value 'not_measured' was
changed to '?' -- the value is perceived as not measured.

Automatic conversion script
Id: cif_fix_values 7556 2019-12-06 15:28:31Z antanas 

 Adding full bibliography for 7705966--7705984.cif.
;
_cod_database_code 7705969
_shelx_shelxl_version_number 2018/3
_shelx_space_group_comment
; 
The symmetry employed for this shelxl refinement is uniquely defined 
by the following loop, which should always be used as a source of 
symmetry information in preference to the above space-group names. 
They are only intended as comments. 
;
_shelx_estimated_absorpt_t_min 0.666
_shelx_estimated_absorpt_t_max 0.898

loop_
_space_group_symop_operation_xyz
'x, y, z'
'-x+1/2, -y+1/2, z+1/2'
'-x, y, -z+1/2'
'x+1/2, -y+1/2, -z'
'-x, -y, -z'
'x-1/2, y-1/2, -z-1/2'
'x, -y, z-1/2'
'-x-1/2, y-1/2, z'

loop_
_atom_site_label
_atom_site_type_symbol
_atom_site_fract_x
_atom_site_fract_y
_atom_site_fract_z
_atom_site_U_iso_or_equiv
_atom_site_adp_type
_atom_site_occupancy
_atom_site_site_symmetry_order
_atom_site_calc_flag
_atom_site_refinement_flags_posn
_atom_site_refinement_flags_adp
_atom_site_refinement_flags_occupancy
_atom_site_disorder_assembly
_atom_site_disorder_group
Rh Rh 0.45342(2) 0.54987(2) 0.27835(2) 0.01534(6) Uani 1 1 d . . . . .
N1 N 0.42318(8) 0.6911(2) 0.20758(9) 0.0174(4) Uani 1 1 d . . . . .
N2 N 0.51843(8) 0.7238(2) 0.16592(9) 0.0184(4) Uani 1 1 d . . . . .
N3 N 0.60697(9) 0.7249(2) 0.10768(10) 0.0234(4) Uani 1 1 d . . . . .
N4 N 0.48943(9) 0.4137(2) 0.34859(9) 0.0181(4) Uani 1 1 d . . . . .
N5 N 0.56921(9) 0.3770(2) 0.27912(9) 0.0199(4) Uani 1 1 d . . . . .
N6 N 0.64477(10) 0.4123(2) 0.20885(9) 0.0235(4) Uani 1 1 d . . . . .
C1 C 0.36447(11) 0.7205(3) 0.20675(12) 0.0230(5) Uani 1 1 d . . . . .
H1 H 0.339838 0.672263 0.238370 0.028 Uiso 1 1 calc R U . . .
C2 C 0.33843(11) 0.8154(3) 0.16315(12) 0.0253(5) Uani 1 1 d . . . . .
H2 H 0.296978 0.833927 0.164594 0.030 Uiso 1 1 calc R U . . .
C3 C 0.37494(12) 0.8840(3) 0.11645(12) 0.0246(5) Uani 1 1 d . . . . .
H3 H 0.358317 0.949075 0.084604 0.030 Uiso 1 1 calc R U . . .
C4 C 0.43459(11) 0.8578(3) 0.11647(12) 0.0227(5) Uani 1 1 d . . . . .
H4 H 0.459203 0.905139 0.084543 0.027 Uiso 1 1 calc R U . . .
C5 C 0.46042(10) 0.7605(2) 0.16370(11) 0.0187(5) Uani 1 1 d . . . . .
C6 C 0.56225(11) 0.8037(3) 0.13348(11) 0.0201(5) Uani 1 1 d . . . . .
C7 C 0.56344(12) 0.9560(3) 0.13154(14) 0.0287(6) Uani 1 1 d . . . . .
H7 H 0.532498 1.010828 0.151656 0.034 Uiso 1 1 calc R U . . .
C8 C 0.60993(13) 1.0245(3) 0.10020(15) 0.0355(7) Uani 1 1 d . . . . .
H8 H 0.611069 1.127452 0.098107 0.043 Uiso 1 1 calc R U . . .
C9 C 0.65501(12) 0.9438(3) 0.07173(14) 0.0333(7) Uani 1 1 d . . . . .
H9 H 0.687146 0.988789 0.048939 0.040 Uiso 1 1 calc R U . . .
C10 C 0.65140(11) 0.7956(3) 0.07778(12) 0.0285(6) Uani 1 1 d . . . . .
H10 H 0.682775 0.739411 0.059360 0.034 Uiso 1 1 calc R U . . .
C11 C 0.46169(11) 0.3992(3) 0.40784(12) 0.0227(5) Uani 1 1 d . . . . .
H11 H 0.425534 0.450288 0.414473 0.027 Uiso 1 1 calc R U . . .
C12 C 0.48260(12) 0.3150(3) 0.45921(12) 0.0264(6) Uani 1 1 d . . . . .
H12 H 0.461598 0.307702 0.500412 0.032 Uiso 1 1 calc R U . . .
C13 C 0.53543(11) 0.2406(3) 0.44927(12) 0.0248(5) Uani 1 1 d . . . . .
H13 H 0.550838 0.179562 0.483524 0.030 Uiso 1 1 calc R U . . .
C14 C 0.56539(11) 0.2557(3) 0.38938(12) 0.0218(5) Uani 1 1 d . . . . .
H14 H 0.601829 0.205961 0.382666 0.026 Uiso 1 1 calc R U . . .
C15 C 0.54236(10) 0.3446(2) 0.33801(11) 0.0185(5) Uani 1 1 d . . . . .
C16 C 0.62068(10) 0.3195(3) 0.25373(11) 0.0197(5) Uani 1 1 d . . . . .
C17 C 0.64526(12) 0.1826(3) 0.26550(12) 0.0287(6) Uani 1 1 d . . . . .
H17 H 0.625896 0.114733 0.293943 0.034 Uiso 1 1 calc R U . . .
C18 C 0.69811(13) 0.1485(3) 0.23492(14) 0.0377(7) Uani 1 1 d . . . . .
H18 H 0.716410 0.057487 0.243480 0.045 Uiso 1 1 calc R U . . .
C19 C 0.72471(12) 0.2461(3) 0.19176(13) 0.0356(7) Uani 1 1 d . . . . .
H19 H 0.761823 0.225223 0.171312 0.043 Uiso 1 1 calc R U . . .
C20 C 0.69582(12) 0.3741(3) 0.17945(12) 0.0288(6) Uani 1 1 d . . . . .
H20 H 0.713022 0.439543 0.148198 0.035 Uiso 1 1 calc R U . . .
C21 C 0.65232(13) 0.4714(3) 0.95394(14) 0.0333(6) Uani 1 1 d . . . . .
H21A H 0.629616 0.420974 0.918374 0.040 Uiso 1 1 calc R U . . .
H21B H 0.624323 0.532976 0.979534 0.040 Uiso 1 1 calc R U . . .
Cl1 Cl 0.68397(3) 0.34240(9) 1.00800(4) 0.04159(18) Uani 1 1 d . . . . .
Cl2 Cl 0.70640(4) 0.58064(11) 0.91712(6) 0.0726(3) Uani 1 1 d . . . . .

loop_
_atom_site_aniso_label
_atom_site_aniso_U_11
_atom_site_aniso_U_22
_atom_site_aniso_U_33
_atom_site_aniso_U_23
_atom_site_aniso_U_13
_atom_site_aniso_U_12
Rh 0.01542(10) 0.01610(10) 0.01452(9) 0.00034(7) 0.00102(7) 0.00018(7)
N1 0.0184(10) 0.0168(10) 0.0170(9) -0.0006(7) -0.0002(8) 0.0007(8)
N2 0.0196(10) 0.0183(10) 0.0173(9) 0.0034(8) 0.0006(8) -0.0016(8)
N3 0.0215(11) 0.0246(11) 0.0241(10) 0.0023(9) -0.0004(8) -0.0006(9)
N4 0.0204(10) 0.0154(10) 0.0186(9) 0.0006(7) -0.0007(8) -0.0001(8)
N5 0.0214(10) 0.0178(10) 0.0206(10) 0.0021(8) 0.0017(8) 0.0038(8)
N6 0.0315(12) 0.0215(11) 0.0175(9) 0.0006(8) 0.0014(9) -0.0034(9)
C1 0.0221(13) 0.0240(13) 0.0228(12) -0.0013(10) -0.0007(10) -0.0002(10)
C2 0.0235(13) 0.0251(14) 0.0273(13) -0.0010(10) -0.0038(10) 0.0052(10)
C3 0.0342(14) 0.0169(12) 0.0227(12) -0.0006(10) -0.0096(10) 0.0039(11)
C4 0.0309(13) 0.0173(12) 0.0199(11) 0.0011(9) -0.0030(10) -0.0011(10)
C5 0.0228(12) 0.0150(12) 0.0182(10) -0.0039(9) -0.0012(9) -0.0001(9)
C6 0.0226(12) 0.0220(13) 0.0157(10) 0.0021(9) -0.0032(9) -0.0020(10)
C7 0.0234(13) 0.0228(14) 0.0399(15) 0.0024(11) -0.0009(11) -0.0023(11)
C8 0.0316(15) 0.0228(15) 0.0521(18) 0.0147(13) -0.0064(13) -0.0071(12)
C9 0.0232(14) 0.0417(17) 0.0351(14) 0.0167(13) -0.0016(11) -0.0096(13)
C10 0.0191(13) 0.0409(16) 0.0254(12) 0.0037(11) -0.0016(10) -0.0006(12)
C11 0.0242(13) 0.0213(13) 0.0225(12) 0.0003(10) 0.0027(10) 0.0000(10)
C12 0.0332(14) 0.0276(14) 0.0183(11) 0.0028(10) 0.0054(10) 0.0011(12)
C13 0.0345(15) 0.0204(13) 0.0194(11) 0.0017(9) -0.0045(10) 0.0016(11)
C14 0.0232(12) 0.0195(12) 0.0228(12) 0.0005(10) -0.0042(10) 0.0039(10)
C15 0.0197(11) 0.0156(11) 0.0202(10) -0.0017(9) -0.0028(9) -0.0007(10)
C16 0.0198(12) 0.0210(13) 0.0185(11) -0.0005(9) -0.0006(9) 0.0013(10)
C17 0.0329(14) 0.0265(14) 0.0266(13) 0.0058(10) 0.0066(11) 0.0080(12)
C18 0.0380(16) 0.0428(17) 0.0322(14) 0.0034(13) 0.0058(12) 0.0212(14)
C19 0.0203(13) 0.059(2) 0.0275(14) -0.0043(13) 0.0053(11) 0.0066(14)
C20 0.0292(14) 0.0365(16) 0.0206(12) -0.0034(11) 0.0042(10) -0.0127(12)
C21 0.0319(15) 0.0339(16) 0.0343(14) 0.0025(12) 0.0022(12) -0.0038(12)
Cl1 0.0416(4) 0.0484(4) 0.0347(4) 0.0058(3) -0.0051(3) -0.0004(4)
Cl2 0.0491(5) 0.0700(6) 0.0986(8) 0.0356(6) 0.0301(5) -0.0068(5)

loop_
_atom_type_symbol
_atom_type_description
_atom_type_scat_dispersion_real
_atom_type_scat_dispersion_imag
_atom_type_scat_source
C C 0.0033 0.0016 'International Tables Vol C Tables 4.2.6.8 and 6.1.1.4'
H H 0.0000 0.0000 'International Tables Vol C Tables 4.2.6.8 and 6.1.1.4'
N N 0.0061 0.0033 'International Tables Vol C Tables 4.2.6.8 and 6.1.1.4'
Cl Cl 0.1484 0.1585 'International Tables Vol C Tables 4.2.6.8 and 6.1.1.4'
Rh Rh -1.1178 0.9187 'International Tables Vol C Tables 4.2.6.8 and 6.1.1.4'

loop_
_geom_angle_atom_site_label_1
_geom_angle_atom_site_label_2
_geom_angle_atom_site_label_3
_geom_angle
_geom_angle_site_symmetry_1
_geom_angle_site_symmetry_3
_geom_angle_publ_flag
N5 Rh N1 91.56(8) 3_655 . ?
N5 Rh N4 90.23(8) 3_655 . ?
N1 Rh N4 176.11(8) . . ?
N5 Rh N2 176.41(8) 3_655 3_655 ?
N1 Rh N2 88.78(7) . 3_655 ?
N4 Rh N2 89.21(7) . 3_655 ?
N5 Rh Rh 87.35(6) 3_655 3_655 ?
N1 Rh Rh 88.07(5) . 3_655 ?
N4 Rh Rh 88.57(5) . 3_655 ?
N2 Rh Rh 89.09(5) 3_655 3_655 ?
C1 N1 C5 119.9(2) . . ?
C1 N1 Rh 117.66(16) . . ?
C5 N1 Rh 122.38(15) . . ?
C5 N2 C6 122.6(2) . . ?
C5 N2 Rh 120.88(15) . 3_655 ?
C6 N2 Rh 116.49(15) . 3_655 ?
C10 N3 C6 117.9(2) . . ?
C11 N4 C15 119.7(2) . . ?
C11 N4 Rh 118.53(16) . . ?
C15 N4 Rh 121.71(15) . . ?
C15 N5 C16 127.8(2) . . ?
C15 N5 Rh 123.41(16) . 3_655 ?
C16 N5 Rh 107.93(15) . 3_655 ?
C20 N6 C16 117.9(2) . . ?
N1 C1 C2 123.9(2) . . ?
C1 C2 C3 117.5(2) . . ?
C4 C3 C2 120.0(2) . . ?
C3 C4 C5 120.9(2) . . ?
N2 C5 N1 117.0(2) . . ?
N2 C5 C4 125.1(2) . . ?
N1 C5 C4 117.7(2) . . ?
N3 C6 N2 115.0(2) . . ?
N3 C6 C7 121.0(2) . . ?
N2 C6 C7 123.8(2) . . ?
C8 C7 C6 119.1(3) . . ?
C7 C8 C9 120.0(3) . . ?
C10 C9 C8 117.1(2) . . ?
N3 C10 C9 124.7(3) . . ?
N4 C11 C12 123.6(2) . . ?
C11 C12 C13 118.0(2) . . ?
C14 C13 C12 119.6(2) . . ?
C13 C14 C15 120.5(2) . . ?
N5 C15 N4 114.9(2) . . ?
N5 C15 C14 126.4(2) . . ?
N4 C15 C14 118.6(2) . . ?
N6 C16 N5 109.8(2) . . ?
N6 C16 C17 121.5(2) . . ?
N5 C16 C17 128.4(2) . . ?
C18 C17 C16 118.4(3) . . ?
C17 C18 C19 120.2(3) . . ?
C20 C19 C18 117.8(2) . . ?
N6 C20 C19 123.9(2) . . ?
Cl2 C21 Cl1 111.45(16) . . ?

loop_
_geom_bond_atom_site_label_1
_geom_bond_atom_site_label_2
_geom_bond_distance
_geom_bond_site_symmetry_2
_geom_bond_publ_flag
Rh N5 2.0277(19) 3_655 ?
Rh N1 2.0367(18) . ?
Rh N4 2.0473(18) . ?
Rh N2 2.0505(19) 3_655 ?
Rh Rh 2.3840(4) 3_655 ?
N1 C1 1.350(3) . ?
N1 C5 1.370(3) . ?
N2 C5 1.351(3) . ?
N2 C6 1.392(3) . ?
N3 C10 1.335(3) . ?
N3 C6 1.344(3) . ?
N4 C11 1.343(3) . ?
N4 C15 1.369(3) . ?
N5 C15 1.354(3) . ?
N5 C16 1.371(3) . ?
N6 C20 1.338(3) . ?
N6 C16 1.351(3) . ?
C1 C2 1.365(3) . ?
C2 C3 1.394(4) . ?
C3 C4 1.366(4) . ?
C4 C5 1.424(3) . ?
C6 C7 1.404(3) . ?
C7 C8 1.373(4) . ?
C8 C9 1.381(4) . ?
C9 C10 1.373(4) . ?
C11 C12 1.368(3) . ?
C12 C13 1.388(4) . ?
C13 C14 1.378(3) . ?
C14 C15 1.410(3) . ?
C16 C17 1.398(3) . ?
C17 C18 1.374(4) . ?
C18 C19 1.382(4) . ?
C19 C20 1.369(4) . ?
C21 Cl2 1.743(3) . ?
C21 Cl1 1.756(3) . ?
